data_4318258
loop_
_publ_author_name
'Lionel Beitone'
'Thierry Loiseau'
'G\'erard F\'erey'

_publ_section_title
;
 Hydrothermal Synthesis and Structural Characterization of a New
 Organically Templated Germanate, Ge10O21(OH).N4C6H21
;
_journal_name_full 'Inorganic Chemistry'
_journal_page_first 3962
_journal_page_last 3966
_journal_paper_doi 10.1021/ic020193m
_journal_volume 41
_journal_year 2002
_chemical_formula_sum 'C6 Ge10 N4 O22'
_chemical_formula_weight 1206.00
_chemical_name_systematic
;
  ?
;
_space_group_IT_number 8
_symmetry_cell_setting monoclinic
_symmetry_space_group_name_Hall 'C -2y'
_symmetry_space_group_name_H-M 'C 1 m 1'
_atom_sites_solution_hydrogens geom
_atom_sites_solution_primary direct
_atom_sites_solution_secondary difmap
_audit_creation_method SHELXL-97
_cell_angle_alpha 90.00
_cell_angle_beta 128.4060(10)
_cell_angle_gamma 90.00
_cell_formula_units_Z 2
_cell_length_a 14.0495(2)
_cell_length_b 12.8058(3)
_cell_length_c 9.2637(2)
_cell_measurement_reflns_used 3152
_cell_measurement_temperature 293(2)
_cell_measurement_theta_max 29.74
_cell_measurement_theta_min 2.44
_cell_volume 1306.06(5)
_computing_cell_refinement 'Bruker SMART'
_computing_data_collection 'Bruker SMART'
_computing_data_reduction 'Bruker SMART'
_computing_molecular_graphics DIAMOND
_computing_publication_material 'Bruker SMART'
_computing_structure_refinement 'SHELXL-97 (Sheldrick, 1997)'
_computing_structure_solution 'SHELXS-97 (Sheldrick, 1990)'
_diffrn_ambient_temperature 293(2)
_diffrn_measured_fraction_theta_full 0.917
_diffrn_measured_fraction_theta_max 0.917
_diffrn_measurement_device_type 'Bruker Smart'
_diffrn_measurement_method '\w scans'
_diffrn_radiation_monochromator graphite
_diffrn_radiation_source 'fine-focus sealed tube'
_diffrn_radiation_type MoK\a
_diffrn_radiation_wavelength 0.71073
_diffrn_reflns_av_R_equivalents 0.0428
_diffrn_reflns_av_sigmaI/netI 0.0722
_diffrn_reflns_limit_h_max 18
_diffrn_reflns_limit_h_min -19
_diffrn_reflns_limit_k_max 17
_diffrn_reflns_limit_k_min -13
_diffrn_reflns_limit_l_max 12
_diffrn_reflns_limit_l_min -9
_diffrn_reflns_number 4651
_diffrn_reflns_theta_full 29.74
_diffrn_reflns_theta_max 29.74
_diffrn_reflns_theta_min 2.44
_diffrn_standards_decay_% 0
_diffrn_standards_interval_count 0
_diffrn_standards_interval_time 0
_diffrn_standards_number 0
_exptl_absorpt_coefficient_mu 11.433
_exptl_absorpt_correction_T_max 0.796
_exptl_absorpt_correction_T_min 0.347
_exptl_absorpt_correction_type empirical
_exptl_absorpt_process_details 'SADABS (Sheldrick, 1996)'
_exptl_crystal_colour colorless
_exptl_crystal_density_diffrn 3.067
_exptl_crystal_density_meas ?
_exptl_crystal_density_method 'not measured'
_exptl_crystal_description platelet
_exptl_crystal_F_000 1120
_exptl_crystal_size_max 0.46
_exptl_crystal_size_mid 0.08
_exptl_crystal_size_min 0.02
_refine_diff_density_max 1.978
_refine_diff_density_min -1.422
_refine_diff_density_rms 0.256
_refine_ls_abs_structure_details 'Flack H D (1983), Acta Cryst. A39, 876-881'
_refine_ls_abs_structure_Flack 0.04(3)
_refine_ls_extinction_coef 0.0009(2)
_refine_ls_extinction_expression Fc^*^=kFc[1+0.001xFc^2^\l^3^/sin(2\q)]^-1/4^
_refine_ls_extinction_method SHELXL
_refine_ls_goodness_of_fit_ref 1.042
_refine_ls_hydrogen_treatment mixed
_refine_ls_matrix_type full
_refine_ls_number_parameters 185
_refine_ls_number_reflns 3069
_refine_ls_number_restraints 2
_refine_ls_restrained_S_all 1.042
_refine_ls_R_factor_all 0.0568
_refine_ls_R_factor_gt 0.0468
_refine_ls_shift/su_max 0.000
_refine_ls_shift/su_mean 0.000
_refine_ls_structure_factor_coef Fsqd
_refine_ls_weighting_details 'calc w=1/[\s^2^(Fo^2^)+(0.0635P)^2^+0.0000P] where P=(Fo^2^+2Fc^2^)/3'
_refine_ls_weighting_scheme calc
_refine_ls_wR_factor_gt 0.1103
_refine_ls_wR_factor_ref 0.1174
_reflns_number_gt 2711
_reflns_number_total 3069
_reflns_threshold_expression >2sigma(I)
_cod_data_source_file ic020193m.cif
_cod_data_source_block Ge5O11_tren
_cod_depositor_comments
;
The following automatic conversions were performed:

'_symmetry_cell_setting' value 'Monoclinic' changed to 'monoclinic'
according to the built-in table from CIF Core dictionary named
'cif_core.dic' version 2.4.1 from 2010-06-29.

Automatic conversion script
Id: cif_fix_values 1646 2011-03-28 12:23:43Z adriana 

The following automatic conversions were performed:

'_exptl_crystal_density_meas' value 'not measured' was changed to '?'
- the value is perceived as not measured.

Automatic conversion script
Id: cif_fix_values 3008 2015-01-20 13:52:24Z robertas 
;
_cod_database_code 4318258

loop_
_symmetry_equiv_pos_as_xyz
'x, y, z'
'x, -y, z'
'x+1/2, y+1/2, z'
'x+1/2, -y+1/2, z'

loop_
_atom_site_label
_atom_site_type_symbol
_atom_site_fract_x
_atom_site_fract_y
_atom_site_fract_z
_atom_site_U_iso_or_equiv
_atom_site_adp_type
_atom_site_occupancy
_atom_site_symmetry_multiplicity
_atom_site_calc_flag
_atom_site_refinement_flags
_atom_site_disorder_assembly
_atom_site_disorder_group
Ge1 Ge 0.97868(8) 0.61890(8) 0.15043(12) 0.0159(2) Uani 1 1 d . . .
Ge2 Ge 0.88611(9) 0.61807(8) -0.43053(12) 0.0155(2) Uani 1 1 d . . .
Ge3 Ge 0.51568(13) 0.5000 -0.55563(19) 0.0218(4) Uani 1 2 d S . .
Ge4 Ge 0.36565(9) 0.27854(8) -0.71835(13) 0.0161(2) Uani 1 1 d . . .
Ge5 Ge 0.11119(9) 0.38655(8) -1.01876(12) 0.0153(2) Uani 1 1 d . . .
Ge6 Ge 0.80990(12) 0.5000 -0.22214(17) 0.0138(3) Uani 1 2 d S . .
O1 O 0.8367(6) 0.6061(6) -0.0587(9) 0.0178(14) Uani 1 1 d . . .
O2 O 0.0313(9) 0.5000 -0.7259(14) 0.024(2) Uani 1 2 d S . .
O3 O 1.0851(6) 0.6684(6) 0.1284(9) 0.0206(15) Uani 1 1 d . . .
O4 O 0.9790(6) 0.7095(6) 0.2935(10) 0.0229(16) Uani 1 1 d . . .
O5 O 0.0263(6) 0.3302(6) -1.2452(9) 0.0241(16) Uani 1 1 d . . .
O6 O 0.8210(8) 0.7053(6) -0.6124(10) 0.0286(18) Uani 1 1 d . . .
O7 O 0.7844(7) 0.6062(5) -0.3868(10) 0.0196(14) Uani 1 1 d . . .
O8 O 0.9092(10) 0.5000 0.4960(14) 0.021(2) Uani 1 2 d S . .
O9 O 0.6468(9) 0.5000 -0.3277(13) 0.021(2) Uani 1 2 d S . .
O10 O 0.5431(13) 0.5000 -0.7147(18) 0.056(4) Uani 1 2 d S . .
O11 O 0.4336(8) 0.3887(6) -0.5805(11) 0.0304(19) Uani 1 1 d . . .
O12 O 0.2388(6) 0.2977(6) -0.9438(9) 0.0170(14) Uani 1 1 d . . .
O13 O 0.2024(8) 0.5000 -0.9599(15) 0.020(2) Uani 1 2 d S . .
O14 O 0.9827(8) 0.5000 -0.1088(13) 0.0145(18) Uani 1 2 d S . .
N1 N 0.4074(15) 0.5000 -0.216(2) 0.042(4) Uiso 1 2 d S . .
N2 N 0.608(2) 0.6044(16) -0.111(3) 0.035(5) Uiso 0.50 1 d P . .
N3 N 0.6987(9) 0.7732(8) -0.3114(13) 0.028(2) Uiso 1 1 d . . .
C1 C 0.524(2) 0.546(2) -0.061(4) 0.039(6) Uiso 0.50 1 d P . .
C2 C 0.624(2) 0.540(2) 0.034(4) 0.040(6) Uiso 0.50 1 d P . .
C3 C 0.806(3) 0.907(2) -0.329(4) 0.105(8) Uiso 1 1 d . . .
C4 C 0.779(4) 0.866(3) -0.237(6) 0.166(16) Uiso 1 1 d . . .

loop_
_atom_site_aniso_label
_atom_site_aniso_U_11
_atom_site_aniso_U_22
_atom_site_aniso_U_33
_atom_site_aniso_U_23
_atom_site_aniso_U_13
_atom_site_aniso_U_12
Ge1 0.0123(5) 0.0216(5) 0.0115(5) -0.0017(4) 0.0063(4) -0.0003(4)
Ge2 0.0128(5) 0.0201(5) 0.0113(4) 0.0013(4) 0.0063(4) -0.0012(4)
Ge3 0.0166(7) 0.0291(9) 0.0147(7) 0.000 0.0073(6) 0.000
Ge4 0.0141(5) 0.0189(5) 0.0119(4) -0.0002(4) 0.0064(4) 0.0005(4)
Ge5 0.0133(5) 0.0188(5) 0.0114(4) -0.0006(4) 0.0065(4) 0.0002(4)
Ge6 0.0116(6) 0.0183(7) 0.0106(6) 0.000 0.0064(5) 0.000
O1 0.007(3) 0.023(4) 0.013(3) -0.002(3) 0.002(3) 0.005(3)
O2 0.018(5) 0.034(6) 0.015(5) 0.000 0.008(4) 0.000
O3 0.021(4) 0.021(4) 0.019(3) -0.006(3) 0.011(3) -0.007(3)
O4 0.016(4) 0.031(4) 0.014(3) -0.006(3) 0.006(3) 0.003(3)
O5 0.016(3) 0.032(4) 0.015(3) -0.004(3) 0.005(3) 0.004(3)
O6 0.034(4) 0.030(4) 0.025(4) 0.012(3) 0.020(4) 0.004(3)
O7 0.021(4) 0.017(4) 0.021(3) 0.002(3) 0.013(3) 0.000(3)
O8 0.029(6) 0.019(5) 0.020(5) 0.000 0.017(5) 0.000
O9 0.020(5) 0.040(6) 0.011(4) 0.000 0.014(4) 0.000
O10 0.042(8) 0.111(14) 0.026(6) 0.000 0.026(6) 0.000
O11 0.029(4) 0.028(4) 0.022(4) -0.010(3) 0.009(4) -0.011(3)
O12 0.006(3) 0.026(4) 0.010(3) -0.002(3) 0.001(2) 0.004(3)
O13 0.009(4) 0.015(5) 0.033(6) 0.000 0.011(4) 0.000
O14 0.017(5) 0.008(4) 0.021(5) 0.000 0.013(4) 0.000

loop_
_atom_type_symbol
_atom_type_description
_atom_type_scat_dispersion_real
_atom_type_scat_dispersion_imag
_atom_type_scat_source
Ge Ge 0.1547 1.8001 'International Tables Vol C Tables 4.2.6.8 and 6.1.1.4'
O O 0.0106 0.0060 'International Tables Vol C Tables 4.2.6.8 and 6.1.1.4'
C C 0.0033 0.0016 'International Tables Vol C Tables 4.2.6.8 and 6.1.1.4'
N N 0.0061 0.0033 'International Tables Vol C Tables 4.2.6.8 and 6.1.1.4'

loop_
_geom_angle_atom_site_label_1
_geom_angle_atom_site_label_2
_geom_angle_atom_site_label_3
_geom_angle
_geom_angle_site_symmetry_1
_geom_angle_site_symmetry_3
_geom_angle_publ_flag
O1 Ge1 O3 112.4(3) . . ?
O1 Ge1 O4 111.7(3) . . ?
O3 Ge1 O4 104.3(3) . . ?
O1 Ge1 O2 111.9(4) . 1_656 ?
O3 Ge1 O2 110.1(4) . 1_656 ?
O4 Ge1 O2 106.0(4) . 1_656 ?
O7 Ge2 O6 105.8(4) . . ?
O7 Ge2 O5 113.4(4) . 2_666 ?
O6 Ge2 O5 107.6(4) . 2_666 ?
O7 Ge2 O8 113.2(4) . 1_554 ?
O6 Ge2 O8 106.8(4) . 1_554 ?
O5 Ge2 O8 109.7(4) 2_666 1_554 ?
O9 Ge3 O10 113.8(6) . . ?
O9 Ge3 O11 105.9(3) . . ?
O10 Ge3 O11 111.2(4) . . ?
O9 Ge3 O11 105.9(3) . 2_565 ?
O10 Ge3 O11 111.2(4) . 2_565 ?
O11 Ge3 O11 108.5(6) . 2_565 ?
O12 Ge4 O6 107.3(4) . 3_445 ?
O12 Ge4 O11 117.2(4) . . ?
O6 Ge4 O11 104.5(4) 3_445 . ?
O12 Ge4 O4 111.1(3) . 3_444 ?
O6 Ge4 O4 108.9(4) 3_445 3_444 ?
O11 Ge4 O4 107.4(4) . 3_444 ?
O3 Ge5 O13 122.9(4) 2_464 . ?
O3 Ge5 O5 115.8(4) 2_464 . ?
O13 Ge5 O5 120.9(4) . . ?
O3 Ge5 O12 94.7(3) 2_464 . ?
O13 Ge5 O12 92.4(3) . . ?
O5 Ge5 O12 88.7(3) . . ?
O3 Ge5 O14 92.5(3) 2_464 1_454 ?
O13 Ge5 O14 80.2(3) . 1_454 ?
O5 Ge5 O14 91.8(3) . 1_454 ?
O12 Ge5 O14 171.7(3) . 1_454 ?
O3 Ge5 Ge5 113.5(2) 2_464 2_565 ?
O13 Ge5 Ge5 35.4(2) . 2_565 ?
O5 Ge5 Ge5 113.7(3) . 2_565 ?
O12 Ge5 Ge5 127.8(2) . 2_565 ?
O14 Ge5 Ge5 44.82(19) 1_454 2_565 ?
O9 Ge6 O1 89.3(3) . . ?
O9 Ge6 O1 89.3(3) . 2_565 ?
O1 Ge6 O1 91.9(4) . 2_565 ?
O9 Ge6 O7 91.2(3) . 2_565 ?
O1 Ge6 O7 179.3(3) . 2_565 ?
O1 Ge6 O7 88.4(3) 2_565 2_565 ?
O9 Ge6 O7 91.2(3) . . ?
O1 Ge6 O7 88.4(3) . . ?
O1 Ge6 O7 179.3(3) 2_565 . ?
O7 Ge6 O7 91.2(4) 2_565 . ?
O9 Ge6 O14 179.6(4) . . ?
O1 Ge6 O14 90.4(3) . . ?
O1 Ge6 O14 90.4(3) 2_565 . ?
O7 Ge6 O14 89.1(3) 2_565 . ?
O7 Ge6 O14 89.1(3) . . ?
Ge1 O1 Ge6 119.0(4) . . ?
Ge1 O2 Ge1 118.9(6) 2_464 1_454 ?
Ge1 O3 Ge5 123.3(4) . 2_666 ?
Ge1 O4 Ge4 134.7(4) . 3_556 ?
Ge2 O5 Ge5 121.2(4) 2_464 . ?
Ge4 O6 Ge2 137.8(5) 3 . ?
Ge2 O7 Ge6 118.8(4) . . ?
Ge2 O8 Ge2 117.4(6) 1_556 2_566 ?
Ge3 O9 Ge6 132.2(5) . . ?
Ge4 O11 Ge3 140.5(5) . . ?
Ge4 O12 Ge5 124.9(4) . . ?
Ge5 O13 Ge5 109.1(5) . 2_565 ?
Ge6 O14 Ge5 134.78(19) . 2_666 ?
Ge6 O14 Ge5 134.78(19) . 1_656 ?
Ge5 O14 Ge5 90.4(4) 2_666 1_656 ?
C1 N1 C1 48(2) . 2_565 ?
C1 N1 C3 155.9(17) . 3_445 ?
C1 N1 C3 109.2(14) 2_565 3_445 ?
C1 N1 C3 109.2(14) . 4_465 ?
C1 N1 C3 155.9(17) 2_565 4_465 ?
C3 N1 C3 93(2) 3_445 4_465 ?
C2 N2 C1 40.3(14) . . ?
C2 C1 C1 86(2) . 2_565 ?
C2 C1 N1 147(3) . . ?
C1 C1 N1 66.2(11) 2_565 . ?
C2 C1 C2 41(2) . 2_565 ?
C1 C1 C2 44.9(14) 2_565 2_565 ?
N1 C1 C2 109.2(19) . 2_565 ?
C2 C1 N2 59(2) . . ?
C1 C1 N2 116.2(12) 2_565 . ?
N1 C1 N2 116.9(19) . . ?
C2 C1 N2 85.9(18) 2_565 . ?
C2 C2 C1 94(2) 2_565 . ?
C2 C2 N2 124.3(13) 2_565 . ?
C1 C2 N2 80(2) . . ?
C2 C2 C1 44.9(14) 2_565 2_565 ?
C1 C2 C1 49(3) . 2_565 ?
N2 C2 C1 108(2) . 2_565 ?
C4 C3 N1 113(3) . 3 ?
C3 C4 N3 119(3) . . ?

loop_
_geom_bond_atom_site_label_1
_geom_bond_atom_site_label_2
_geom_bond_distance
_geom_bond_site_symmetry_2
_geom_bond_publ_flag
Ge1 O1 1.720(7) . ?
Ge1 O3 1.748(7) . ?
Ge1 O4 1.759(7) . ?
Ge1 O2 1.768(5) 1_656 ?
Ge2 O7 1.717(7) . ?
Ge2 O6 1.734(7) . ?
Ge2 O5 1.751(7) 2_666 ?
Ge2 O8 1.769(5) 1_554 ?
Ge3 O9 1.738(10) . ?
Ge3 O10 1.740(12) . ?
Ge3 O11 1.757(8) . ?
Ge3 O11 1.757(8) 2_565 ?
Ge4 O12 1.724(6) . ?
Ge4 O6 1.733(7) 3_445 ?
Ge4 O11 1.737(7) . ?
Ge4 O4 1.765(7) 3_444 ?
Ge5 O3 1.764(7) 2_464 ?
Ge5 O13 1.783(5) . ?
Ge5 O5 1.799(7) . ?
Ge5 O12 1.856(6) . ?
Ge5 O14 2.048(7) 1_454 ?
Ge5 Ge5 2.906(2) 2_565 ?
Ge6 O9 1.850(10) . ?
Ge6 O1 1.890(7) . ?
Ge6 O1 1.890(7) 2_565 ?
Ge6 O7 1.904(7) 2_565 ?
Ge6 O7 1.904(7) . ?
Ge6 O14 1.957(9) . ?
O2 Ge1 1.768(5) 2_464 ?
O2 Ge1 1.768(5) 1_454 ?
O3 Ge5 1.764(7) 2_666 ?
O4 Ge4 1.765(7) 3_556 ?
O5 Ge2 1.751(7) 2_464 ?
O6 Ge4 1.733(7) 3 ?
O8 Ge2 1.769(5) 1_556 ?
O8 Ge2 1.769(5) 2_566 ?
O13 Ge5 1.783(5) 2_565 ?
O14 Ge5 2.048(7) 2_666 ?
O14 Ge5 2.048(7) 1_656 ?
N1 C1 1.48(3) . ?
N1 C1 1.48(3) 2_565 ?
N1 C3 1.64(3) 3_445 ?
N1 C3 1.64(3) 4_465 ?
N2 C2 1.47(3) . ?
N2 C1 1.68(3) . ?
N3 C4 1.49(4) . ?
C1 C2 1.10(4) . ?
C1 C1 1.19(5) 2_565 ?
C1 C2 1.56(4) 2_565 ?
C2 C2 1.02(5) 2_565 ?
C2 C1 1.56(4) 2_565 ?
C3 C4 1.24(4) . ?
C3 N1 1.64(3) 3 ?
